data_1547839
loop_
_publ_author_name
'Ma, Chi Thanh'
'Eom, Taeyong'
'Cho, Eunji'
'Wu, Bo'
'Kim, Tae Ryong'
'Oh, Ki Bong'
'Han, Sang Beom'
'Kwon, Sung Won'
'Park, Jeong Hill'

_publ_section_title
;
 Aquilanols A and B, Macrocyclic Humulene-Type Sesquiterpenoids from the
 Agarwood of Aquilaria malaccensis.
;
_journal_issue 11
_journal_name_full 'Journal of natural products'
_journal_page_first 3043
_journal_page_last 3048
_journal_paper_doi 10.1021/acs.jnatprod.7b00462
_journal_volume 80
_journal_year 2017
_chemical_formula_moiety 'C15 H24 O3'
_chemical_formula_sum 'C15 H24 O3'
_chemical_formula_weight 252.34
_space_group_crystal_system monoclinic
_space_group_IT_number 14
_space_group_name_Hall '-P 2yn'
_space_group_name_H-M_alt 'P 1 21/n 1'
_symmetry_space_group_name_Hall '-P 2yn'
_symmetry_space_group_name_H-M 'P 1 21/n 1'
_atom_sites_solution_hydrogens geom
_atom_sites_solution_primary dual
_audit_creation_date 2016-10-24
_audit_creation_method
;
Olex2 1.2
(compiled 2016.09.09 svn.r3337 for OlexSys, GUI svn.r5227)
;
_cell_angle_alpha 90
_cell_angle_beta 100.765(3)
_cell_angle_gamma 90
_cell_formula_units_Z 4
_cell_length_a 11.6837(3)
_cell_length_b 6.4948(2)
_cell_length_c 18.4991(6)
_cell_measurement_reflns_used 3989
_cell_measurement_temperature 295.0(2)
_cell_measurement_theta_max 75.1440
_cell_measurement_theta_min 4.1390
_cell_volume 1379.07(7)
_computing_cell_refinement 'CrysAlisPro 1.171.38.44a (Rigaku OD, 2015)'
_computing_data_collection 'CrysAlisPro 1.171.38.44a (Rigaku OD, 2015)'
_computing_data_reduction 'CrysAlisPro 1.171.38.44a (Rigaku OD, 2015)'
_computing_molecular_graphics 'Olex2 (Dolomanov et al., 2009)'
_computing_publication_material 'Olex2 (Dolomanov et al., 2009)'
_computing_structure_refinement 'ShelXL (Sheldrick, 2015)'
_computing_structure_solution 'ShelXT (Sheldrick, 2015)'
_diffrn_ambient_environment air
_diffrn_ambient_temperature 295.0(2)
_diffrn_detector 'CCD plate'
_diffrn_detector_area_resol_mean 5.2262
_diffrn_detector_type AtlasS2
_diffrn_measured_fraction_theta_full 1.000
_diffrn_measured_fraction_theta_max 0.993
_diffrn_measurement_details
;
List of Runs (angles in degrees, time in seconds):

  # Type    Start    End  Width  t~exp~   \w     \q     \k     \f   Frames
--------------------------------------------------------------------------
  1  \w    -66.00  33.00   1.00    2.50    --  -41.49  38.00 -60.00   99
  2  \w    -66.00  33.00   1.00    2.50    --  -41.49  38.00-150.00   99
  3  \w     23.00  98.00   1.00    2.50    --   41.49-125.00 -60.00   75
  4  \w     36.00 140.00   1.00   10.00    --  112.00 -30.00-180.00  104
  5  \w     29.00 109.00   1.00   10.00    --  112.00 -94.00   0.00   80
  6  \w     84.00 178.00   1.00   10.00    --  112.00  30.00   0.00   94
  7  \w     39.00 138.00   1.00   10.00    --  112.00 -45.00   0.00   99
  8  \w     36.00 116.00   1.00   10.00    --  112.00-111.00  90.00   80
  9  \w    100.00 178.00   1.00   10.00    --  112.00 111.00 -30.00   78
 10  \w     63.00 166.00   1.00   10.00    --  112.00  15.00 -60.00  103
 11  \w     78.00 116.00   1.00   10.00    --  112.00-111.00 120.00   38
 12  \w     87.00 114.00   1.00   10.00    --  112.00  45.00  30.00   27
 13  \w    116.00 143.00   1.00   10.00    --  112.00  45.00  30.00   27
 14  \w    147.00 174.00   1.00   10.00    --  112.00  45.00  30.00   27
 15  \w     73.00 139.00   1.00   10.00    --  112.00 -61.00  60.00   66
;
_diffrn_measurement_device 'four-circle diffractometer'
_diffrn_measurement_device_type 'SuperNova, Dual, Cu at zero, AtlasS2'
_diffrn_measurement_method '\w scans'
_diffrn_orient_matrix_type 'CrysAlisPro convention (1999,Acta A55,543-557)'
_diffrn_orient_matrix_UB_11 0.0964133000
_diffrn_orient_matrix_UB_12 0.0037393000
_diffrn_orient_matrix_UB_13 -0.0465466000
_diffrn_orient_matrix_UB_21 -0.0927969000
_diffrn_orient_matrix_UB_22 0.0254692000
_diffrn_orient_matrix_UB_23 -0.0703633000
_diffrn_orient_matrix_UB_31 0.0085344000
_diffrn_orient_matrix_UB_32 0.2359529000
_diffrn_orient_matrix_UB_33 0.0083908000
_diffrn_radiation_monochromator mirror
_diffrn_radiation_probe x-ray
_diffrn_radiation_type CuK\a
_diffrn_radiation_wavelength 1.54184
_diffrn_reflns_av_R_equivalents 0.0213
_diffrn_reflns_av_unetI/netI 0.0205
_diffrn_reflns_Laue_measured_fraction_full 1.000
_diffrn_reflns_Laue_measured_fraction_max 0.993
_diffrn_reflns_limit_h_max 14
_diffrn_reflns_limit_h_min -14
_diffrn_reflns_limit_k_max 8
_diffrn_reflns_limit_k_min -5
_diffrn_reflns_limit_l_max 23
_diffrn_reflns_limit_l_min -23
_diffrn_reflns_number 8935
_diffrn_reflns_point_group_measured_fraction_full 1.000
_diffrn_reflns_point_group_measured_fraction_max 0.993
_diffrn_reflns_theta_full 67.684
_diffrn_reflns_theta_max 76.379
_diffrn_reflns_theta_min 4.154
_diffrn_source 'micro-focus sealed X-ray tube'
_diffrn_source_type 'SuperNova (Cu) X-ray Source'
_exptl_absorpt_coefficient_mu 0.660
_exptl_absorpt_correction_T_max 1.00000
_exptl_absorpt_correction_T_min 0.95698
_exptl_absorpt_correction_type multi-scan
_exptl_absorpt_process_details
;
CrysAlisPro 1.171.38.44a (Rigaku Oxford Diffraction, 2015)
Empirical absorption correction using spherical harmonics,
 implemented in SCALE3 ABSPACK scaling algorithm.
;
_exptl_crystal_colour 'clear light colourless'
_exptl_crystal_colour_lustre clear
_exptl_crystal_colour_modifier light
_exptl_crystal_colour_primary colourless
_exptl_crystal_density_diffrn 1.215
_exptl_crystal_description block
_exptl_crystal_F_000 552
_exptl_crystal_size_max 0.119
_exptl_crystal_size_mid 0.075
_exptl_crystal_size_min 0.043
_refine_diff_density_max 0.198
_refine_diff_density_min -0.166
_refine_diff_density_rms 0.031
_refine_ls_extinction_method none
_refine_ls_goodness_of_fit_ref 1.046
_refine_ls_hydrogen_treatment constr
_refine_ls_matrix_type full
_refine_ls_number_parameters 167
_refine_ls_number_reflns 2865
_refine_ls_number_restraints 0
_refine_ls_restrained_S_all 1.046
_refine_ls_R_factor_all 0.0473
_refine_ls_R_factor_gt 0.0394
_refine_ls_shift/su_max 0.001
_refine_ls_shift/su_mean 0.000
_refine_ls_structure_factor_coef Fsqd
_refine_ls_weighting_details 'w=1/[\s^2^(Fo^2^)+(0.0566P)^2^+0.2036P] where P=(Fo^2^+2Fc^2^)/3'
_refine_ls_weighting_scheme calc
_refine_ls_wR_factor_gt 0.1078
_refine_ls_wR_factor_ref 0.1147
_reflns_Friedel_coverage 0.000
_reflns_number_gt 2405
_reflns_number_total 2865
_reflns_threshold_expression 'I > 2\s(I)'
_cod_data_source_file np7b00462_si_002.cif
_cod_data_source_block exp_500
_cod_depositor_comments 'Adding full bibliography for 1547837--1547840.cif.'
_cod_database_code 1547839
_chemical_oxdiff_formula C15H24O3
_shelx_space_group_comment
;
The symmetry employed for this shelxl refinement is uniquely defined
by the following loop, which should always be used as a source of
symmetry information in preference to the above space-group names.
They are only intended as comments.
;
_reflns_odcompleteness_completeness 99.94
_reflns_odcompleteness_iscentric 1
_reflns_odcompleteness_theta 74.33
_olex2_refinement_description
;
1. Fixed Uiso
 At 1.2 times of:
  All C(H) groups, All C(H,H) groups
 At 1.5 times of:
  All C(H,H,H) groups, All O(H) groups
2.a Ternary CH refined with riding coordinates:
 C6(H6), C9(H9), C10(H10)
2.b Secondary CH2 refined with riding coordinates:
 C1(H1a,H1b), C4(H4a,H4b), C5(H5a,H5b), C8(H8a,H8b), C12(H12a,H12b)
2.c Aromatic/amide H refined with riding coordinates:
 C2(H2a)
2.d Idealised Me refined as rotating group:
 C13(H13a,H13b,H13c), C14(H14a,H14b,H14c), C15(H15a,H15b,H15c)
2.e Idealised tetrahedral OH refined as rotating group:
 O2(H2)
;
_shelx_shelxl_version_number 2014/7
_olex2_date_sample_data_collection 2016-10-17
_olex2_submission_special_instructions 'No special instructions were received'
_oxdiff_exptl_absorpt_empirical_details
;
Empirical correction (ABSPACK) includes:
- Absorption correction using spherical harmonics
- Frame scaling
;
_oxdiff_exptl_absorpt_empirical_full_max 1.155
_oxdiff_exptl_absorpt_empirical_full_min 0.863

loop_
_space_group_symop_operation_xyz
'x, y, z'
'-x+1/2, y+1/2, -z+1/2'
'-x, -y, -z'
'x-1/2, -y-1/2, z-1/2'

loop_
_atom_site_label
_atom_site_type_symbol
_atom_site_fract_x
_atom_site_fract_y
_atom_site_fract_z
_atom_site_U_iso_or_equiv
_atom_site_adp_type
_atom_site_occupancy
_atom_site_site_symmetry_order
_atom_site_calc_flag
_atom_site_refinement_flags_posn
O1 O 0.46857(8) 0.53651(15) 0.58783(5) 0.0444(2) Uani 1 1 d .
O2 O 0.37575(11) 0.2023(2) 0.49532(6) 0.0685(3) Uani 1 1 d .
H2 H 0.4418 0.2421 0.4936 0.103 Uiso 1 1 calc GR
O3 O 0.30696(8) 0.50613(18) 0.79496(5) 0.0532(3) Uani 1 1 d .
C1 C 0.63482(12) 0.4609(3) 0.81759(8) 0.0564(4) Uani 1 1 d .
H1A H 0.6509 0.5933 0.7973 0.068 Uiso 1 1 calc R
H1B H 0.7001 0.4271 0.8564 0.068 Uiso 1 1 calc R
C2 C 0.62555(11) 0.3007(3) 0.75817(8) 0.0518(3) Uani 1 1 d .
H2A H 0.6497 0.1687 0.7734 0.062 Uiso 1 1 calc R
C3 C 0.58683(10) 0.3255(2) 0.68621(8) 0.0453(3) Uani 1 1 d .
C4 C 0.56658(12) 0.1442(2) 0.63519(9) 0.0546(4) Uani 1 1 d .
H4A H 0.6139 0.0295 0.6571 0.066 Uiso 1 1 calc R
H4B H 0.5909 0.1790 0.5894 0.066 Uiso 1 1 calc R
C5 C 0.43821(13) 0.0789(2) 0.61899(9) 0.0517(3) Uani 1 1 d .
H5A H 0.4332 -0.0567 0.5967 0.062 Uiso 1 1 calc R
H5B H 0.4116 0.0667 0.6654 0.062 Uiso 1 1 calc R
C6 C 0.35547(12) 0.2211(2) 0.56927(8) 0.0492(3) Uani 1 1 d .
H6 H 0.2767 0.1689 0.5689 0.059 Uiso 1 1 calc R
C7 C 0.35455(11) 0.4509(2) 0.59026(7) 0.0412(3) Uani 1 1 d .
C8 C 0.30497(10) 0.4996(2) 0.66031(7) 0.0426(3) Uani 1 1 d .
H8A H 0.3026 0.6485 0.6640 0.051 Uiso 1 1 calc R
H8B H 0.2247 0.4531 0.6507 0.051 Uiso 1 1 calc R
C9 C 0.35858(10) 0.4211(2) 0.73573(6) 0.0388(3) Uani 1 1 d .
H9 H 0.3777 0.2741 0.7392 0.047 Uiso 1 1 calc R
C10 C 0.42642(12) 0.5534(2) 0.79114(7) 0.0434(3) Uani 1 1 d .
H10 H 0.4378 0.6930 0.7737 0.052 Uiso 1 1 calc R
C11 C 0.52372(12) 0.4798(2) 0.85130(7) 0.0495(3) Uani 1 1 d .
C12 C 0.55876(11) 0.5336(2) 0.65157(7) 0.0446(3) Uani 1 1 d .
H12A H 0.5364 0.6246 0.6882 0.053 Uiso 1 1 calc R
H12B H 0.6290 0.5894 0.6383 0.053 Uiso 1 1 calc R
C13 C 0.27488(14) 0.5662(3) 0.52797(8) 0.0569(4) Uani 1 1 d .
H13A H 0.2694 0.7081 0.5415 0.085 Uiso 1 1 calc GR
H13B H 0.1987 0.5052 0.5197 0.085 Uiso 1 1 calc GR
H13C H 0.3066 0.5574 0.4838 0.085 Uiso 1 1 calc GR
C14 C 0.54396(19) 0.6411(4) 0.91255(9) 0.0789(6) Uani 1 1 d .
H14A H 0.6054 0.5959 0.9512 0.118 Uiso 1 1 calc GR
H14B H 0.4738 0.6591 0.9318 0.118 Uiso 1 1 calc GR
H14C H 0.5654 0.7696 0.8931 0.118 Uiso 1 1 calc GR
C15 C 0.49496(14) 0.2739(3) 0.88357(8) 0.0616(4) Uani 1 1 d .
H15A H 0.4839 0.1710 0.8456 0.092 Uiso 1 1 calc GR
H15B H 0.4249 0.2875 0.9032 0.092 Uiso 1 1 calc GR
H15C H 0.5580 0.2338 0.9221 0.092 Uiso 1 1 calc GR

loop_
_atom_site_aniso_label
_atom_site_aniso_U_11
_atom_site_aniso_U_22
_atom_site_aniso_U_33
_atom_site_aniso_U_23
_atom_site_aniso_U_13
_atom_site_aniso_U_12
O1 0.0457(5) 0.0485(5) 0.0398(4) 0.0017(4) 0.0105(4) -0.0051(4)
O2 0.0797(8) 0.0754(8) 0.0517(6) -0.0238(5) 0.0155(5) -0.0052(7)
O3 0.0452(5) 0.0723(7) 0.0462(5) -0.0047(5) 0.0196(4) 0.0072(5)
C1 0.0398(6) 0.0782(10) 0.0488(7) 0.0068(7) 0.0023(5) -0.0132(7)
C2 0.0340(6) 0.0631(9) 0.0590(8) 0.0099(7) 0.0101(5) 0.0051(6)
C3 0.0310(5) 0.0532(8) 0.0545(7) 0.0013(6) 0.0150(5) 0.0024(5)
C4 0.0476(7) 0.0522(8) 0.0679(9) -0.0036(7) 0.0206(6) 0.0115(6)
C5 0.0547(8) 0.0386(7) 0.0652(8) -0.0083(6) 0.0200(6) 0.0011(6)
C6 0.0463(7) 0.0496(8) 0.0530(7) -0.0127(6) 0.0128(6) -0.0054(6)
C7 0.0388(6) 0.0452(7) 0.0395(6) -0.0023(5) 0.0067(5) 0.0011(5)
C8 0.0360(6) 0.0488(7) 0.0433(6) -0.0021(5) 0.0078(5) 0.0064(5)
C9 0.0318(5) 0.0459(6) 0.0407(6) -0.0026(5) 0.0122(4) 0.0018(5)
C10 0.0473(7) 0.0455(7) 0.0397(6) -0.0039(5) 0.0137(5) -0.0024(5)
C11 0.0476(7) 0.0618(9) 0.0381(6) -0.0020(6) 0.0057(5) -0.0120(6)
C12 0.0413(6) 0.0499(7) 0.0439(6) -0.0005(5) 0.0114(5) -0.0092(5)
C13 0.0570(8) 0.0661(10) 0.0437(7) 0.0021(7) -0.0009(6) 0.0066(7)
C14 0.0921(13) 0.0914(14) 0.0493(8) -0.0186(9) 0.0031(8) -0.0212(11)
C15 0.0576(8) 0.0770(11) 0.0489(7) 0.0152(7) 0.0064(6) -0.0087(8)

loop_
_atom_type_symbol
_atom_type_description
_atom_type_scat_dispersion_real
_atom_type_scat_dispersion_imag
_atom_type_scat_source
C C 0.0181 0.0091 'International Tables Vol C Tables 4.2.6.8 and 6.1.1.4'
H H 0.0000 0.0000 'International Tables Vol C Tables 4.2.6.8 and 6.1.1.4'
O O 0.0492 0.0322 'International Tables Vol C Tables 4.2.6.8 and 6.1.1.4'

loop_
_exptl_crystal_face_index_h
_exptl_crystal_face_index_k
_exptl_crystal_face_index_l
_exptl_crystal_face_perp_dist
7 0 -7 0.0418
2 -4 -3 0.0475
-4 -4 3 0.0495
-3 4 4 0.0153
-1 4 -4 0.0332
3 0 10 0.0097
-3 -1 -9 0.0272

loop_
_geom_angle_atom_site_label_1
_geom_angle_atom_site_label_2
_geom_angle_atom_site_label_3
_geom_angle
C12 O1 C7 120.63(9)
C6 O2 H2 109.5
C10 O3 C9 60.21(8)
H1A C1 H1B 107.7
C2 C1 H1A 108.9
C2 C1 H1B 108.9
C2 C1 C11 113.49(12)
C11 C1 H1A 108.9
C11 C1 H1B 108.9
C1 C2 H2A 116.2
C3 C2 C1 127.70(14)
C3 C2 H2A 116.2
C2 C3 C4 121.18(14)
C2 C3 C12 122.65(14)
C4 C3 C12 116.16(12)
C3 C4 H4A 109.2
C3 C4 H4B 109.2
C3 C4 C5 111.94(11)
H4A C4 H4B 107.9
C5 C4 H4A 109.2
C5 C4 H4B 109.2
C4 C5 H5A 108.3
C4 C5 H5B 108.3
H5A C5 H5B 107.4
C6 C5 C4 116.07(13)
C6 C5 H5A 108.3
C6 C5 H5B 108.3
O2 C6 C5 109.03(12)
O2 C6 H6 106.6
O2 C6 C7 109.39(12)
C5 C6 H6 106.6
C5 C6 C7 118.03(12)
C7 C6 H6 106.6
O1 C7 C6 108.25(10)
O1 C7 C8 115.88(10)
O1 C7 C13 102.78(11)
C6 C7 C8 115.47(11)
C13 C7 C6 108.36(11)
C13 C7 C8 105.04(11)
C7 C8 H8A 106.5
C7 C8 H8B 106.5
H8A C8 H8B 106.5
C9 C8 C7 123.36(10)
C9 C8 H8A 106.5
C9 C8 H8B 106.5
O3 C9 C8 114.18(10)
O3 C9 H9 116.2
C8 C9 H9 116.2
C10 C9 O3 59.51(8)
C10 C9 C8 122.02(12)
C10 C9 H9 116.2
O3 C10 C9 60.28(8)
O3 C10 H10 113.9
O3 C10 C11 119.84(11)
C9 C10 H10 113.9
C9 C10 C11 124.61(12)
C11 C10 H10 113.9
C10 C11 C1 107.49(11)
C10 C11 C14 108.64(14)
C10 C11 C15 111.99(12)
C14 C11 C1 109.13(13)
C15 C11 C1 110.55(14)
C15 C11 C14 108.98(13)
O1 C12 C3 115.58(11)
O1 C12 H12A 108.4
O1 C12 H12B 108.4
C3 C12 H12A 108.4
C3 C12 H12B 108.4
H12A C12 H12B 107.4
C7 C13 H13A 109.5
C7 C13 H13B 109.5
C7 C13 H13C 109.5
H13A C13 H13B 109.5
H13A C13 H13C 109.5
H13B C13 H13C 109.5
C11 C14 H14A 109.5
C11 C14 H14B 109.5
C11 C14 H14C 109.5
H14A C14 H14B 109.5
H14A C14 H14C 109.5
H14B C14 H14C 109.5
C11 C15 H15A 109.5
C11 C15 H15B 109.5
C11 C15 H15C 109.5
H15A C15 H15B 109.5
H15A C15 H15C 109.5
H15B C15 H15C 109.5

loop_
_geom_bond_atom_site_label_1
_geom_bond_atom_site_label_2
_geom_bond_distance
O1 C7 1.4520(15)
O1 C12 1.4272(16)
O2 H2 0.8200
O2 C6 1.4365(17)
O3 C9 1.4547(14)
O3 C10 1.4436(16)
C1 H1A 0.9700
C1 H1B 0.9700
C1 C2 1.503(2)
C1 C11 1.546(2)
C2 H2A 0.9300
C2 C3 1.333(2)
C3 C4 1.500(2)
C3 C12 1.5057(19)
C4 H4A 0.9700
C4 H4B 0.9700
C4 C5 1.533(2)
C5 H5A 0.9700
C5 H5B 0.9700
C5 C6 1.517(2)
C6 H6 0.9800
C6 C7 1.5426(19)
C7 C8 1.5478(17)
C7 C13 1.5343(19)
C8 H8A 0.9700
C8 H8B 0.9700
C8 C9 1.5075(17)
C9 H9 0.9800
C9 C10 1.4538(18)
C10 H10 0.9800
C10 C11 1.5122(19)
C11 C14 1.529(2)
C11 C15 1.527(2)
C12 H12A 0.9700
C12 H12B 0.9700
C13 H13A 0.9600
C13 H13B 0.9600
C13 H13C 0.9600
C14 H14A 0.9600
C14 H14B 0.9600
C14 H14C 0.9600
C15 H15A 0.9600
C15 H15B 0.9600
C15 H15C 0.9600

loop_
_exptl_oxdiff_crystal_face_indexfrac_h
_exptl_oxdiff_crystal_face_indexfrac_k
_exptl_oxdiff_crystal_face_indexfrac_l
_exptl_oxdiff_crystal_face_x
_exptl_oxdiff_crystal_face_y
_exptl_oxdiff_crystal_face_z
6.8257 -0.0297 -7.1648 0.9915 -0.1300 -0.0089
1.5222 -4.0291 -2.9508 0.2690 -0.0362 -0.9624
-4.0064 -3.5176 3.0164 -0.5398 0.0700 -0.8389
-3.0346 3.6512 4.4091 -0.4842 0.0644 0.8726
-1.3643 3.8435 -3.9486 0.0666 0.5023 0.8621
3.3024 0.3325 9.6075 -0.1276 -0.9740 0.1873
-3.1489 -1.3013 -9.1660 0.1182 0.9040 -0.4108
